data_2227248
loop_
_publ_author_name
'Assey, Gervas E.'
'Butcher, Anand M.'
'Butcher, Ray J.'
'Gultneh, Yilma'

_publ_section_title
;
 <i>catena</i>-Poly[[[{5,5'-dimethoxy-2,2'-[ethane-1,2-diylbis(nitrilomethylidyne)]diphenolato}manganese(III)]-\m-acetato]
 methanol monosolvate]
;
_journal_coeditor_code BT5366
_journal_issue 11
_journal_name_full 'Acta Crystallographica Section E'
_journal_page_first m1384
_journal_page_last m1385
_journal_paper_doi 10.1107/S160053681003984X
_journal_volume 66
_journal_year 2010
_chemical_formula_iupac '[Mn (C18 H18 N2 O4) (C2 H3 O2)], C H4 O'
_chemical_formula_moiety 'C20 H21 Mn N2 O6, C H4 O'
_chemical_formula_sum 'C21 H25 Mn N2 O7'
_chemical_formula_weight 472.37
_chemical_name_systematic
;
<i>catena</i>-Poly[[[{5,5'-dimethoxy-2,2'-[ethane-1,2-
diylbis(nitrilomethylidyne)]diphenolato}manganese(III)]-\m-acetato] methanol
monosolvate]
;
_space_group_IT_number 14
_symmetry_cell_setting monoclinic
_symmetry_space_group_name_Hall '-P 2yab'
_symmetry_space_group_name_H-M 'P 1 21/a 1'
_atom_sites_solution_hydrogens geom
_atom_sites_solution_primary direct
_atom_sites_solution_secondary difmap
_audit_creation_method SHELXL-97
_cell_angle_alpha 90.00
_cell_angle_beta 97.539(3)
_cell_angle_gamma 90.00
_cell_formula_units_Z 4
_cell_length_a 6.6237(2)
_cell_length_b 21.5007(6)
_cell_length_c 14.5544(4)
_cell_measurement_reflns_used 13341
_cell_measurement_temperature 110(2)
_cell_measurement_theta_max 32.6334
_cell_measurement_theta_min 4.7198
_cell_volume 2054.84(10)
_computing_cell_refinement
;
CrysAlisPro (Oxford Diffraction, 2007)
;
_computing_data_collection
;
CrysAlisPro (Oxford Diffraction, 2007)
;
_computing_data_reduction
;
CrysAlisPro (Oxford Diffraction, 2007)
;
_computing_molecular_graphics 'SHELXTL (Sheldrick, 2008)'
_computing_publication_material 'SHELXTL (Sheldrick, 2008)'
_computing_structure_refinement 'SHELXL-97 (Sheldrick, 2008)'
_computing_structure_solution 'SHELXS-97 (Sheldrick, 2008)'
_diffrn_ambient_temperature 110(2)
_diffrn_detector_area_resol_mean 10.5081
_diffrn_measured_fraction_theta_full 0.993
_diffrn_measured_fraction_theta_max 0.914
_diffrn_measurement_device_type 'Oxford Diffraction Gemini diffractometer with Ruby detector'
_diffrn_measurement_method '\w scans'
_diffrn_radiation_monochromator graphite
_diffrn_radiation_source 'Enhance (Mo) X-ray Source'
_diffrn_radiation_type MoK\a
_diffrn_radiation_wavelength 0.71073
_diffrn_reflns_av_R_equivalents 0.0000
_diffrn_reflns_av_sigmaI/netI 0.0436
_diffrn_reflns_limit_h_max 8
_diffrn_reflns_limit_h_min -10
_diffrn_reflns_limit_k_max 31
_diffrn_reflns_limit_k_min -31
_diffrn_reflns_limit_l_max 21
_diffrn_reflns_limit_l_min -21
_diffrn_reflns_number 27951
_diffrn_reflns_theta_full 25.00
_diffrn_reflns_theta_max 32.72
_diffrn_reflns_theta_min 4.73
_diffrn_standards_decay_% <2%
_diffrn_standards_interval_count 50
_diffrn_standards_number 2
_exptl_absorpt_coefficient_mu 0.690
_exptl_absorpt_correction_T_max 1.00000
_exptl_absorpt_correction_T_min 0.91347
_exptl_absorpt_correction_type multi-scan
_exptl_absorpt_process_details
;
(CrysAlis RED; Oxford Diffraction, 2007)
;
_exptl_crystal_colour 'light green'
_exptl_crystal_density_diffrn 1.527
_exptl_crystal_density_method 'not measured'
_exptl_crystal_description plate
_exptl_crystal_F_000 984
_exptl_crystal_size_max 0.52
_exptl_crystal_size_mid 0.41
_exptl_crystal_size_min 0.16
_refine_diff_density_max 0.847
_refine_diff_density_min -0.685
_refine_ls_extinction_method none
_refine_ls_goodness_of_fit_ref 1.028
_refine_ls_hydrogen_treatment constr
_refine_ls_matrix_type full
_refine_ls_number_parameters 286
_refine_ls_number_reflns 27951
_refine_ls_number_restraints 6
_refine_ls_restrained_S_all 1.027
_refine_ls_R_factor_all 0.0579
_refine_ls_R_factor_gt 0.0498
_refine_ls_shift/su_max 0.002
_refine_ls_shift/su_mean 0.000
_refine_ls_structure_factor_coef Fsqd
_refine_ls_weighting_details 'calc w=1/[\s^2^(Fo^2^)+(0.0898P)^2^] where P=(Fo^2^+2Fc^2^)/3'
_refine_ls_weighting_scheme calc
_refine_ls_wR_factor_gt 0.1319
_refine_ls_wR_factor_ref 0.1348
_reflns_number_gt 23528
_reflns_number_total 27951
_reflns_threshold_expression I>2\s(I)
_cod_data_source_file bt5366.cif
_cod_data_source_block I
_cod_original_sg_symbol_H-M 'P 21/a'
_cod_database_code 2227248
_cod_database_fobs_code 2227248

loop_
_symmetry_equiv_pos_as_xyz
'x, y, z'
'-x+1/2, y+1/2, -z'
'-x, -y, -z'
'x-1/2, -y-1/2, z'

loop_
_atom_site_type_symbol
_atom_site_label
_atom_site_fract_x
_atom_site_fract_y
_atom_site_fract_z
_atom_site_U_iso_or_equiv
_atom_site_adp_type
_atom_site_calc_flag
_atom_site_refinement_flags
_atom_site_occupancy
_atom_site_disorder_assembly
_atom_site_disorder_group
Mn Mn 0.77366(3) 0.606687(7) 0.227328(16) 0.00949(5) Uani d . 1 . .
O O1 0.80026(15) 0.61005(4) 0.35732(7) 0.01268(18) Uani d . 1 . .
O O2 0.76671(14) 0.51776(3) 0.22257(7) 0.01220(16) Uani d . 1 . .
O O3 0.71680(16) 0.69036(4) 0.65521(7) 0.0195(2) Uani d . 1 . .
O O4 0.79190(16) 0.31182(4) 0.10149(7) 0.0208(2) Uani d . 1 . .
O O11 0.44142(13) 0.62058(4) 0.21616(7) 0.01380(19) Uani d . 1 . .
O O1S 0.8413(2) 0.44152(5) 0.38349(9) 0.0392(3) Uani d . 1 . .
H H1S 0.8159 0.4732 0.3501 0.047 Uiso calc R 1 . .
O O12 0.11057(14) 0.61395(4) 0.21865(8) 0.0168(2) Uani d . 1 . .
N N1 0.79273(15) 0.69822(4) 0.21731(8) 0.0113(2) Uani d . 1 . .
N N2 0.74229(17) 0.61290(4) 0.08940(8) 0.0104(2) Uani d . 1 . .
C C1 0.76904(19) 0.65884(6) 0.41014(10) 0.0119(3) Uani d . 1 . .
C C2 0.75241(19) 0.64810(5) 0.50357(10) 0.0134(2) Uani d . 1 . .
H H2A 0.7550 0.6067 0.5264 0.016 Uiso calc R 1 . .
C C3 0.73217(19) 0.69741(6) 0.56355(10) 0.0146(3) Uani d . 1 . .
C C4 0.7072(3) 0.62795(6) 0.68929(10) 0.0231(3) Uani d . 1 . .
H H4A 0.5869 0.6070 0.6570 0.035 Uiso calc R 1 . .
H H4B 0.6982 0.6289 0.7560 0.035 Uiso calc R 1 . .
H H4C 0.8301 0.6053 0.6782 0.035 Uiso calc R 1 . .
C C5 0.72696(19) 0.75947(6) 0.53186(11) 0.0157(3) Uani d . 1 . .
H H5A 0.7143 0.7930 0.5732 0.019 Uiso calc R 1 . .
C C6 0.74048(19) 0.77021(6) 0.44040(11) 0.0146(3) Uani d . 1 . .
H H6A 0.7377 0.8119 0.4188 0.018 Uiso calc R 1 . .
C C7 0.75847(18) 0.72128(6) 0.37643(10) 0.0118(2) Uani d . 1 . .
C C8 0.78234(19) 0.73750(5) 0.28384(9) 0.0121(2) Uani d . 1 . .
H H8A 0.7914 0.7805 0.2697 0.014 Uiso calc R 1 . .
C C9 0.8389(2) 0.71838(5) 0.12610(9) 0.0136(2) Uani d . 1 . .
H H9A 0.9868 0.7147 0.1229 0.016 Uiso calc R 1 . .
H H9B 0.7985 0.7624 0.1152 0.016 Uiso calc R 1 . .
C C10 0.7205(2) 0.67696(5) 0.05339(9) 0.0146(3) Uani d . 1 . .
H H10A 0.5752 0.6892 0.0434 0.018 Uiso calc R 1 . .
H H10B 0.7764 0.6803 -0.0062 0.018 Uiso calc R 1 . .
C C11 0.74324(19) 0.56693(5) 0.03192(10) 0.0137(3) Uani d . 1 . .
H H11A 0.7325 0.5767 -0.0322 0.016 Uiso calc R 1 . .
C C12 0.75926(19) 0.50231(5) 0.05733(10) 0.0122(2) Uani d . 1 . .
C C13 0.7634(2) 0.45918(5) -0.01514(10) 0.0142(3) Uani d . 1 . .
H H13A 0.7566 0.4741 -0.0769 0.017 Uiso calc R 1 . .
C C14 0.7771(2) 0.39615(5) 0.00064(9) 0.0147(2) Uani d . 1 . .
H H14A 0.7825 0.3678 -0.0490 0.018 Uiso calc R 1 . .
C C15 0.78265(19) 0.37496(5) 0.09200(10) 0.0136(3) Uani d . 1 . .
C C16 0.7857(2) 0.28654(6) 0.19224(11) 0.0216(3) Uani d . 1 . .
H H16A 0.9072 0.2998 0.2334 0.032 Uiso calc R 1 . .
H H16B 0.7823 0.2410 0.1887 0.032 Uiso calc R 1 . .
H H16C 0.6636 0.3016 0.2166 0.032 Uiso calc R 1 . .
C C17 0.77871(19) 0.41586(5) 0.16587(9) 0.0126(2) Uani d . 1 . .
H H17A 0.7830 0.4002 0.2271 0.015 Uiso calc R 1 . .
C C18 0.76836(19) 0.48048(5) 0.14978(9) 0.0108(2) Uani d . 1 . .
C C1A 0.2875(2) 0.59357(5) 0.23982(9) 0.0124(2) Uani d U 1 . .
C C2A 0.3177(2) 0.53384(6) 0.29512(12) 0.0230(3) Uani d . 1 . .
H H2AA 0.3698 0.5015 0.2571 0.035 Uiso calc R 1 . .
H H2AB 0.1872 0.5205 0.3134 0.035 Uiso calc R 1 . .
H H2AC 0.4155 0.5410 0.3507 0.035 Uiso calc R 1 . .
C C1S 0.7768(3) 0.45186(7) 0.47111(13) 0.0281(4) Uani d . 1 . .
H H1S1 0.8510 0.4239 0.5169 0.042 Uiso calc R 1 . .
H H1S2 0.6304 0.4437 0.4672 0.042 Uiso calc R 1 . .
H H1S3 0.8044 0.4951 0.4899 0.042 Uiso calc R 1 . .

loop_
_atom_site_aniso_label
_atom_site_aniso_U_11
_atom_site_aniso_U_22
_atom_site_aniso_U_33
_atom_site_aniso_U_12
_atom_site_aniso_U_13
_atom_site_aniso_U_23
Mn 0.01095(8) 0.00751(7) 0.01000(8) 0.00012(7) 0.00128(8) 0.00023(7)
O1 0.0164(4) 0.0094(4) 0.0124(5) 0.0016(3) 0.0022(4) -0.0005(3)
O2 0.0173(4) 0.0095(3) 0.0100(4) 0.0008(3) 0.0024(4) -0.0002(4)
O3 0.0303(6) 0.0154(4) 0.0131(5) 0.0011(4) 0.0040(4) -0.0029(4)
O4 0.0377(6) 0.0095(4) 0.0156(5) 0.0000(4) 0.0044(5) -0.0005(4)
O11 0.0089(4) 0.0142(4) 0.0187(5) -0.0002(3) 0.0033(4) 0.0013(4)
O1S 0.0710(9) 0.0293(6) 0.0181(6) 0.0173(6) 0.0087(7) 0.0048(5)
O12 0.0117(4) 0.0169(4) 0.0222(6) -0.0007(3) 0.0035(4) 0.0014(4)
N1 0.0097(5) 0.0112(4) 0.0132(6) -0.0008(4) 0.0025(4) 0.0008(4)
N2 0.0103(5) 0.0080(4) 0.0131(5) 0.0009(4) 0.0027(4) 0.0016(4)
C1 0.0097(6) 0.0119(5) 0.0133(7) 0.0003(4) -0.0014(5) -0.0021(5)
C2 0.0168(6) 0.0088(5) 0.0144(7) -0.0004(5) 0.0015(5) -0.0013(5)
C3 0.0143(6) 0.0173(6) 0.0121(7) 0.0002(5) 0.0012(5) -0.0008(5)
C4 0.0358(8) 0.0185(6) 0.0150(7) -0.0007(7) 0.0032(7) 0.0001(5)
C5 0.0158(6) 0.0138(6) 0.0173(7) 0.0000(5) 0.0011(5) -0.0056(5)
C6 0.0135(6) 0.0104(5) 0.0196(8) 0.0001(5) 0.0010(5) -0.0024(5)
C7 0.0092(6) 0.0120(5) 0.0139(7) 0.0001(4) 0.0009(4) -0.0012(5)
C8 0.0097(5) 0.0098(5) 0.0166(7) 0.0000(5) 0.0013(5) 0.0011(4)
C9 0.0150(6) 0.0114(5) 0.0147(7) -0.0022(5) 0.0033(5) 0.0024(5)
C10 0.0193(6) 0.0106(5) 0.0140(6) 0.0018(5) 0.0022(6) 0.0048(5)
C11 0.0147(6) 0.0151(5) 0.0111(6) 0.0007(5) 0.0013(5) 0.0018(5)
C12 0.0138(6) 0.0112(5) 0.0114(6) 0.0004(5) 0.0010(5) -0.0004(5)
C13 0.0154(6) 0.0153(5) 0.0117(6) -0.0007(5) 0.0017(5) 0.0000(5)
C14 0.0187(6) 0.0142(5) 0.0111(6) -0.0014(5) 0.0019(5) -0.0032(5)
C15 0.0162(6) 0.0094(5) 0.0150(7) 0.0000(4) 0.0013(5) -0.0013(5)
C16 0.0346(8) 0.0114(5) 0.0191(7) 0.0005(6) 0.0043(6) 0.0020(5)
C17 0.0148(6) 0.0110(5) 0.0120(6) -0.0002(5) 0.0014(5) -0.0006(5)
C18 0.0093(5) 0.0114(5) 0.0115(6) 0.0015(5) 0.0008(5) -0.0013(4)
C1A 0.0146(5) 0.0116(5) 0.0108(6) 0.0041(5) 0.0005(5) -0.0031(4)
C2A 0.0182(7) 0.0212(6) 0.0308(9) 0.0016(6) 0.0077(6) 0.0135(6)
C1S 0.0338(9) 0.0290(8) 0.0218(9) 0.0001(7) 0.0048(7) 0.0003(7)

loop_
_atom_type_symbol
_atom_type_description
_atom_type_scat_dispersion_real
_atom_type_scat_dispersion_imag
_atom_type_scat_source
C C 0.0033 0.0016 'International Tables Vol C Tables 4.2.6.8 and 6.1.1.4'
H H 0.0000 0.0000 'International Tables Vol C Tables 4.2.6.8 and 6.1.1.4'
N N 0.0061 0.0033 'International Tables Vol C Tables 4.2.6.8 and 6.1.1.4'
O O 0.0106 0.0060 'International Tables Vol C Tables 4.2.6.8 and 6.1.1.4'
Mn Mn 0.3368 0.7283 'International Tables Vol C Tables 4.2.6.8 and 6.1.1.4'

loop_
_geom_angle_atom_site_label_1
_geom_angle_atom_site_label_2
_geom_angle_atom_site_label_3
_geom_angle_site_symmetry_1
_geom_angle_site_symmetry_3
_geom_angle
_geom_angle_publ_flag
O1 Mn O2 . . 94.22(4) ?
O1 Mn N1 . . 92.15(4) ?
O2 Mn N1 . . 173.02(5) ?
O1 Mn N2 . . 173.93(3) ?
O2 Mn N2 . . 91.81(4) ?
N1 Mn N2 . . 81.87(4) ?
O1 Mn O11 . . 91.71(4) ?
O2 Mn O11 . . 96.53(4) ?
N1 Mn O11 . . 86.13(4) ?
N2 Mn O11 . . 86.88(4) ?
O1 Mn O12 . 1_655 95.22(4) ?
O2 Mn O12 . 1_655 94.96(4) ?
N1 Mn O12 . 1_655 81.60(4) ?
N2 Mn O12 . 1_655 84.97(4) ?
O11 Mn O12 . 1_655 166.11(3) ?
C1 O1 Mn . . 127.60(8) ?
C18 O2 Mn . . 128.94(8) ?
C3 O3 C4 . . 117.12(10) ?
C15 O4 C16 . . 117.64(10) ?
C1A O11 Mn . . 138.82(8) ?
C1S O1S H1S . . 109.5 ?
C1A O12 Mn . 1_455 149.65(9) ?
C8 N1 C9 . . 121.50(10) ?
C8 N1 Mn . . 125.74(9) ?
C9 N1 Mn . . 112.57(8) ?
C11 N2 C10 . . 119.47(11) ?
C11 N2 Mn . . 126.15(9) ?
C10 N2 Mn . . 114.36(8) ?
O1 C1 C2 . . 117.98(11) ?
O1 C1 C7 . . 123.11(13) ?
C2 C1 C7 . . 118.88(12) ?
C3 C2 C1 . . 120.73(11) ?
C3 C2 H2A . . 119.6 ?
C1 C2 H2A . . 119.6 ?
O3 C3 C2 . . 123.82(12) ?
O3 C3 C5 . . 115.12(12) ?
C2 C3 C5 . . 121.06(14) ?
O3 C4 H4A . . 109.5 ?
O3 C4 H4B . . 109.5 ?
H4A C4 H4B . . 109.5 ?
O3 C4 H4C . . 109.5 ?
H4A C4 H4C . . 109.5 ?
H4B C4 H4C . . 109.5 ?
C6 C5 C3 . . 118.47(12) ?
C6 C5 H5A . . 120.8 ?
C3 C5 H5A . . 120.8 ?
C5 C6 C7 . . 122.39(12) ?
C5 C6 H6A . . 118.8 ?
C7 C6 H6A . . 118.8 ?
C6 C7 C8 . . 117.99(12) ?
C6 C7 C1 . . 118.41(13) ?
C8 C7 C1 . . 123.38(12) ?
N1 C8 C7 . . 124.97(11) ?
N1 C8 H8A . . 117.5 ?
C7 C8 H8A . . 117.5 ?
N1 C9 C10 . . 107.90(10) ?
N1 C9 H9A . . 110.1 ?
C10 C9 H9A . . 110.1 ?
N1 C9 H9B . . 110.1 ?
C10 C9 H9B . . 110.1 ?
H9A C9 H9B . . 108.4 ?
N2 C10 C9 . . 106.41(10) ?
N2 C10 H10A . . 110.4 ?
C9 C10 H10A . . 110.4 ?
N2 C10 H10B . . 110.4 ?
C9 C10 H10B . . 110.4 ?
H10A C10 H10B . . 108.6 ?
N2 C11 C12 . . 125.27(13) ?
N2 C11 H11A . . 117.4 ?
C12 C11 H11A . . 117.4 ?
C13 C12 C18 . . 119.34(11) ?
C13 C12 C11 . . 116.87(12) ?
C18 C12 C11 . . 123.78(12) ?
C14 C13 C12 . . 122.10(12) ?
C14 C13 H13A . . 118.9 ?
C12 C13 H13A . . 118.9 ?
C13 C14 C15 . . 118.14(12) ?
C13 C14 H14A . . 120.9 ?
C15 C14 H14A . . 120.9 ?
O4 C15 C17 . . 123.73(12) ?
O4 C15 C14 . . 114.49(11) ?
C17 C15 C14 . . 121.78(11) ?
O4 C16 H16A . . 109.5 ?
O4 C16 H16B . . 109.5 ?
H16A C16 H16B . . 109.5 ?
O4 C16 H16C . . 109.5 ?
H16A C16 H16C . . 109.5 ?
H16B C16 H16C . . 109.5 ?
C15 C17 C18 . . 120.00(12) ?
C15 C17 H17A . . 120.0 ?
C18 C17 H17A . . 120.0 ?
O2 C18 C17 . . 117.86(11) ?
O2 C18 C12 . . 123.53(11) ?
C17 C18 C12 . . 118.61(11) ?
O12 C1A O11 . . 122.45(11) ?
O12 C1A C2A . . 118.79(12) ?
O11 C1A C2A . . 118.76(11) ?
C1A C2A H2AA . . 109.5 ?
C1A C2A H2AB . . 109.5 ?
H2AA C2A H2AB . . 109.5 ?
C1A C2A H2AC . . 109.5 ?
H2AA C2A H2AC . . 109.5 ?
H2AB C2A H2AC . . 109.5 ?
O1S C1S H1S1 . . 109.5 ?
O1S C1S H1S2 . . 109.5 ?
H1S1 C1S H1S2 . . 109.5 ?
O1S C1S H1S3 . . 109.5 ?
H1S1 C1S H1S3 . . 109.5 ?
H1S2 C1S H1S3 . . 109.5 ?

loop_
_geom_bond_atom_site_label_1
_geom_bond_atom_site_label_2
_geom_bond_site_symmetry_2
_geom_bond_distance
_geom_bond_publ_flag
Mn O1 . 1.8784(10) ?
Mn O2 . 1.9135(7) ?
Mn N1 . 1.9786(9) ?
Mn N2 . 1.9954(11) ?
Mn O11 . 2.2056(9) ?
Mn O12 1_655 2.2571(9) ?
O1 C1 . 1.3327(15) ?
O2 C18 . 1.3297(15) ?
O3 C3 . 1.3597(17) ?
O3 C4 . 1.4349(16) ?
O4 C15 . 1.3650(14) ?
O4 C16 . 1.4339(17) ?
O11 C1A . 1.2598(15) ?
O1S C1S . 1.414(2) ?
O1S H1S . 0.8400 ?
O12 C1A . 1.2514(15) ?
O12 Mn 1_455 2.2571(9) ?
N1 C8 . 1.2935(16) ?
N1 C9 . 1.4663(17) ?
N2 C11 . 1.2954(16) ?
N2 C10 . 1.4741(14) ?
C1 C2 . 1.398(2) ?
C1 C7 . 1.4279(17) ?
C2 C3 . 1.3909(18) ?
C2 H2A . 0.9500 ?
C3 C5 . 1.4109(17) ?
C4 H4A . 0.9800 ?
C4 H4B . 0.9800 ?
C4 H4C . 0.9800 ?
C5 C6 . 1.365(2) ?
C5 H5A . 0.9500 ?
C6 C7 . 1.4202(19) ?
C6 H6A . 0.9500 ?
C7 C8 . 1.4208(19) ?
C8 H8A . 0.9500 ?
C9 C10 . 1.5199(18) ?
C9 H9A . 0.9900 ?
C9 H9B . 0.9900 ?
C10 H10A . 0.9900 ?
C10 H10B . 0.9900 ?
C11 C12 . 1.4380(16) ?
C11 H11A . 0.9500 ?
C12 C13 . 1.4075(18) ?
C12 C18 . 1.4189(18) ?
C13 C14 . 1.3755(16) ?
C13 H13A . 0.9500 ?
C14 C15 . 1.4013(18) ?
C14 H14A . 0.9500 ?
C15 C17 . 1.3919(18) ?
C16 H16A . 0.9800 ?
C16 H16B . 0.9800 ?
C16 H16C . 0.9800 ?
C17 C18 . 1.4092(16) ?
C17 H17A . 0.9500 ?
C1A C2A . 1.5148(17) ?
C2A H2AA . 0.9800 ?
C2A H2AB . 0.9800 ?
C2A H2AC . 0.9800 ?
C1S H1S1 . 0.9800 ?
C1S H1S2 . 0.9800 ?
C1S H1S3 . 0.9800 ?

loop_
_geom_hbond_atom_site_label_D
_geom_hbond_atom_site_label_H
_geom_hbond_atom_site_label_A
_geom_hbond_site_symmetry_A
_geom_hbond_distance_DH
_geom_hbond_distance_HA
_geom_hbond_distance_DA
_geom_hbond_angle_DHA
O1S H1S O2 . 0.84 2.08 2.8484(15) 152.5
C8 H8A O11 4_675 0.95 2.51 3.4152(15) 158.2
C8 H8A O12 4_675 0.95 2.63 3.4802(14) 149.5
C16 H16B O3 2_646 0.98 2.52 3.0358(17) 112.8

loop_
_geom_torsion_atom_site_label_1
_geom_torsion_atom_site_label_2
_geom_torsion_atom_site_label_3
_geom_torsion_atom_site_label_4
_geom_torsion_site_symmetry_1
_geom_torsion_site_symmetry_2
_geom_torsion_site_symmetry_3
_geom_torsion_site_symmetry_4
_geom_torsion
_geom_torsion_publ_flag
O2 Mn O1 C1 . . . . -163.53(10) ?
N1 Mn O1 C1 . . . . 19.33(11) ?
O11 Mn O1 C1 . . . . -66.86(10) ?
O12 Mn O1 C1 1_655 . . . 101.09(10) ?
O1 Mn O2 C18 . . . . -173.04(11) ?
N1 Mn O2 C18 . . . . -17.3(4) ?
O11 Mn O2 C18 . . . . 94.75(11) ?
O12 Mn O2 C18 1_655 . . . -77.42(11) ?
O1 Mn O11 C1A . . . . -62.12(14) ?
O2 Mn O11 C1A . . . . 32.33(14) ?
N1 Mn O11 C1A . . . . -154.15(14) ?
N2 Mn O11 C1A . . . . 123.80(14) ?
O12 Mn O11 C1A 1_655 . . . 177.90(14) ?
O1 Mn N1 C8 . . . . -11.85(11) ?
N2 Mn N1 C8 . . . . 167.12(11) ?
O11 Mn N1 C8 . . . . 79.72(11) ?
O12 Mn N1 C8 1_655 . . . -106.81(11) ?
O1 Mn N1 C9 . . . . 163.10(9) ?
N2 Mn N1 C9 . . . . -17.93(9) ?
O11 Mn N1 C9 . . . . -105.33(9) ?
O12 Mn N1 C9 1_655 . . . 68.14(9) ?
O2 Mn N2 C11 . . . . -6.26(11) ?
N1 Mn N2 C11 . . . . 170.77(12) ?
O11 Mn N2 C11 . . . . -102.70(11) ?
O12 Mn N2 C11 1_655 . . . 88.56(11) ?
O2 Mn N2 C10 . . . . 174.99(9) ?
N1 Mn N2 C10 . . . . -7.99(9) ?
O11 Mn N2 C10 . . . . 78.55(9) ?
O12 Mn N2 C10 1_655 . . . -90.19(9) ?
Mn O1 C1 C2 . . . . 165.80(9) ?
Mn O1 C1 C7 . . . . -16.26(17) ?
O1 C1 C2 C3 . . . . 176.07(11) ?
C7 C1 C2 C3 . . . . -1.96(19) ?
C4 O3 C3 C2 . . . . -4.39(19) ?
C4 O3 C3 C5 . . . . 175.82(12) ?
C1 C2 C3 O3 . . . . -179.49(13) ?
C1 C2 C3 C5 . . . . 0.3(2) ?
O3 C3 C5 C6 . . . . -179.64(12) ?
C2 C3 C5 C6 . . . . 0.57(19) ?
C3 C5 C6 C7 . . . . 0.3(2) ?
C5 C6 C7 C8 . . . . -176.75(12) ?
C5 C6 C7 C1 . . . . -1.98(19) ?
O1 C1 C7 C6 . . . . -175.17(12) ?
C2 C1 C7 C6 . . . . 2.75(17) ?
O1 C1 C7 C8 . . . . -0.71(19) ?
C2 C1 C7 C8 . . . . 177.21(13) ?
C9 N1 C8 C7 . . . . -173.48(12) ?
Mn N1 C8 C7 . . . . 1.05(19) ?
C6 C7 C8 N1 . . . . -177.21(12) ?
C1 C7 C8 N1 . . . . 8.3(2) ?
C8 N1 C9 C10 . . . . -145.66(12) ?
Mn N1 C9 C10 . . . . 39.15(12) ?
C11 N2 C10 C9 . . . . -148.48(12) ?
Mn N2 C10 C9 . . . . 30.37(13) ?
N1 C9 C10 N2 . . . . -43.46(13) ?
C10 N2 C11 C12 . . . . -178.70(12) ?
Mn N2 C11 C12 . . . . 2.60(19) ?
N2 C11 C12 C13 . . . . -178.25(12) ?
N2 C11 C12 C18 . . . . 2.5(2) ?
C18 C12 C13 C14 . . . . -0.3(2) ?
C11 C12 C13 C14 . . . . -179.57(12) ?
C12 C13 C14 C15 . . . . 1.3(2) ?
C16 O4 C15 C17 . . . . 3.60(18) ?
C16 O4 C15 C14 . . . . -176.34(12) ?
C13 C14 C15 O4 . . . . 178.69(12) ?
C13 C14 C15 C17 . . . . -1.3(2) ?
O4 C15 C17 C18 . . . . -179.78(11) ?
C14 C15 C17 C18 . . . . 0.2(2) ?
Mn O2 C18 C17 . . . . 174.98(8) ?
Mn O2 C18 C12 . . . . -5.35(19) ?
C15 C17 C18 O2 . . . . -179.44(11) ?
C15 C17 C18 C12 . . . . 0.88(18) ?
C13 C12 C18 O2 . . . . 179.53(11) ?
C11 C12 C18 O2 . . . . -1.3(2) ?
C13 C12 C18 C17 . . . . -0.80(19) ?
C11 C12 C18 C17 . . . . 178.40(11) ?
Mn O12 C1A O11 1_455 . . . -176.52(12) ?
Mn O12 C1A C2A 1_455 . . . 4.1(3) ?
Mn O11 C1A O12 . . . . -177.27(9) ?
Mn O11 C1A C2A . . . . 2.1(2) ?
